data_7230268
loop_
_publ_author_name
'Hu, Bo-Wen'
'Ferlay, Sylvie'
'Gruber-Kyritsakas, Nathalie'
'Hosseini, Mir Wais'

_publ_section_title
;
 Structural phase diagrams and isomerism inflexible honeycomb-like 2D
 hydrogen bonded solid solutions
;
_journal_issue 13
_journal_name_full CrystEngComm
_journal_page_first 1853
_journal_paper_doi 10.1039/C8CE00023A
_journal_volume 20
_journal_year 2018
_chemical_formula_moiety '2(C14 H20 N4 O0.60),C14 H20 N4, 2(C6 Fe N6), 7(H2 O)'
_chemical_formula_sum 'C54 H74 Fe2 N24 O8'
_chemical_formula_weight 1299.07
_space_group_crystal_system triclinic
_space_group_IT_number 2
_space_group_name_Hall '-P 1'
_space_group_name_H-M_alt 'P -1'
_symmetry_space_group_name_Hall '-P 1'
_symmetry_space_group_name_H-M 'P -1'
_atom_sites_solution_hydrogens mixed
_audit_creation_method SHELXL-2014/6
_audit_update_record
;
2017-05-15 deposited with the CCDC.
2018-02-22 downloaded from the CCDC.
;
_cell_angle_alpha 82.908(5)
_cell_angle_beta 87.892(5)
_cell_angle_gamma 84.717(5)
_cell_formula_units_Z 1
_cell_length_a 7.0769(8)
_cell_length_b 12.5517(14)
_cell_length_c 17.9244(18)
_cell_measurement_reflns_used 17000
_cell_measurement_temperature 173(2)
_cell_measurement_theta_max 25.
_cell_measurement_theta_min 2.5
_cell_volume 1572.8(3)
_computing_cell_refinement 'Bruker SAINT'
_computing_data_collection 'Bruker APEX2'
_computing_data_reduction 'Bruker SAINT'
_computing_molecular_graphics 'Bruker SHELXTL'
_computing_publication_material 'Bruker SHELXTL'
_computing_structure_refinement 'SHELXL-2014/6 (Sheldrick, 2014)'
_computing_structure_solution 'SHELXS-97 (Sheldrick, 2008)'
_diffrn_ambient_temperature 173(2)
_diffrn_measured_fraction_theta_full 0.956
_diffrn_measured_fraction_theta_max 0.927
_diffrn_measurement_device_type 'Bruker APEX-II CCD'
_diffrn_measurement_method '\f and \w scans'
_diffrn_radiation_monochromator graphite
_diffrn_radiation_source 'fine-focus sealed tube'
_diffrn_radiation_type MoK\a
_diffrn_radiation_wavelength 0.71073
_diffrn_reflns_av_R_equivalents 0.0682
_diffrn_reflns_av_unetI/netI 0.0963
_diffrn_reflns_Laue_measured_fraction_full 0.956
_diffrn_reflns_Laue_measured_fraction_max 0.927
_diffrn_reflns_limit_h_max 9
_diffrn_reflns_limit_h_min -9
_diffrn_reflns_limit_k_max 15
_diffrn_reflns_limit_k_min -16
_diffrn_reflns_limit_l_max 20
_diffrn_reflns_limit_l_min -23
_diffrn_reflns_number 17456
_diffrn_reflns_point_group_measured_fraction_full 0.956
_diffrn_reflns_point_group_measured_fraction_max 0.927
_diffrn_reflns_theta_full 25.242
_diffrn_reflns_theta_max 28.406
_diffrn_reflns_theta_min 1.641
_exptl_absorpt_coefficient_mu 0.533
_exptl_absorpt_correction_T_max 0.999
_exptl_absorpt_correction_T_min 0.970
_exptl_absorpt_correction_type multi-scan
_exptl_absorpt_process_details sadabs
_exptl_crystal_colour orange
_exptl_crystal_density_diffrn 1.372
_exptl_crystal_density_meas ?
_exptl_crystal_description prism
_exptl_crystal_F_000 682
_exptl_crystal_size_max 0.050
_exptl_crystal_size_mid 0.040
_exptl_crystal_size_min 0.040
_refine_diff_density_max 1.426
_refine_diff_density_min -0.551
_refine_diff_density_rms 0.131
_refine_ls_extinction_method none
_refine_ls_goodness_of_fit_ref 1.005
_refine_ls_hydrogen_treatment mixed
_refine_ls_matrix_type full
_refine_ls_number_parameters 441
_refine_ls_number_reflns 7323
_refine_ls_number_restraints 18
_refine_ls_restrained_S_all 1.007
_refine_ls_R_factor_all 0.1227
_refine_ls_R_factor_gt 0.0864
_refine_ls_shift/su_max 0.000
_refine_ls_shift/su_mean 0.000
_refine_ls_structure_factor_coef Fsqd
_refine_ls_weighting_details 'w=1/[\s^2^(Fo^2^)+(0.0922P)^2^+8.6579P] where P=(Fo^2^+2Fc^2^)/3'
_refine_ls_weighting_scheme calc
_refine_ls_wR_factor_gt 0.2133
_refine_ls_wR_factor_ref 0.2351
_reflns_Friedel_coverage 0.000
_reflns_number_gt 5044
_reflns_number_total 7323
_reflns_threshold_expression 'I > 2\s(I)'
_cod_data_source_file c8ce00023a1.cif
_cod_data_source_block e3408
_cod_depositor_comments
;
The following automatic conversions were performed:

'_exptl_crystal_density_meas' value 'none' was changed to '?' - the
value is perceived as not measured.

Automatic conversion script
Id: cif_fix_values 4973 2017-02-22 13:04:09Z antanas 

 Adding full bibliography for 7230268--7230272.cif.
;
_cod_database_code 7230268
_shelx_space_group_comment
;
The symmetry employed for this shelxl refinement is uniquely defined
by the following loop, which should always be used as a source of
symmetry information in preference to the above space-group names.
They are only intended as comments.
;
_shelx_estimated_absorpt_t_min 0.974
_shelx_estimated_absorpt_t_max 0.979
_shelxl_version_number 2014/6

loop_
_space_group_symop_operation_xyz
'x, y, z'
'-x, -y, -z'

loop_
_atom_site_label
_atom_site_type_symbol
_atom_site_fract_x
_atom_site_fract_y
_atom_site_fract_z
_atom_site_U_iso_or_equiv
_atom_site_adp_type
_atom_site_occupancy
_atom_site_site_symmetry_order
_atom_site_calc_flag
_atom_site_refinement_flags_posn
_atom_site_refinement_flags_adp
_atom_site_refinement_flags_occupancy
C1 C 0.1979(7) 0.4210(4) 0.5962(3) 0.0177(9) Uani 1 1 d . . .
N1 N 0.2072(6) 0.4216(3) 0.6683(2) 0.0208(9) Uani 1 1 d . . .
H1 H 0.3070 0.4461 0.6861 0.025 Uiso 1 1 calc R U .
C2 C 0.0583(8) 0.3834(5) 0.7217(3) 0.0287(12) Uani 1 1 d . . .
H2A H -0.0293 0.4452 0.7340 0.034 Uiso 1 1 calc R U .
H2B H 0.1165 0.3479 0.7688 0.034 Uiso 1 1 calc R U .
C3 C -0.0507(9) 0.3043(5) 0.6873(3) 0.0369(15) Uani 1 1 d D . .
H3 H -0.1685 0.2936 0.7189 0.044 Uiso 1 1 calc R U .
O1 O 0.035(2) 0.2147(11) 0.6841(11) 0.053(4) Uani 0.3 1 d D . P
H1A H 0.0844 0.1924 0.7258 0.080 Uiso 0.3 1 calc DR U P
C4 C -0.1105(8) 0.3499(6) 0.6103(3) 0.0358(15) Uani 1 1 d . . .
H4A H -0.1690 0.2947 0.5861 0.043 Uiso 1 1 calc R U .
H4B H -0.2061 0.4121 0.6132 0.043 Uiso 1 1 calc R U .
N2 N 0.0557(6) 0.3849(4) 0.5649(2) 0.0239(9) Uani 1 1 d . . .
H2C H 0.0594 0.3816 0.5161 0.029 Uiso 1 1 calc R U .
C5 C 0.3543(6) 0.4615(4) 0.5466(3) 0.0173(9) Uani 1 1 d . . .
C6 C 0.4317(7) 0.4023(4) 0.4907(3) 0.0188(10) Uani 1 1 d . . .
H6 H 0.3847 0.3355 0.4845 0.023 Uiso 1 1 calc R U .
C7 C 0.4218(7) 0.5595(4) 0.5563(3) 0.0189(10) Uani 1 1 d . . .
H7 H 0.3685 0.6000 0.5946 0.023 Uiso 1 1 calc R U .
C8 C 0.2904(7) 0.0478(4) 0.5939(3) 0.0223(11) Uani 1 1 d . . .
N3 N 0.2763(6) 0.0220(3) 0.6671(2) 0.0231(9) Uani 1 1 d . . .
H3A H 0.1741 -0.0073 0.6860 0.028 Uiso 1 1 calc R U .
C9 C 0.4232(8) 0.0399(5) 0.7186(3) 0.0304(13) Uani 1 1 d . . .
H9A H 0.4969 -0.0295 0.7350 0.036 Uiso 1 1 calc R U .
H9B H 0.3627 0.0680 0.7637 0.036 Uiso 1 1 calc R U .
C10 C 0.5525(12) 0.1175(9) 0.6813(4) 0.079(4) Uani 1 1 d D . .
H10 H 0.6703 0.1161 0.7106 0.095 Uiso 1 1 calc R U .
O2 O 0.460(2) 0.2191(10) 0.6723(10) 0.046(4) Uani 0.3 1 d . . P
H2 H 0.4386 0.2406 0.7146 0.068 Uiso 0.3 1 calc R U P
C11 C 0.5962(11) 0.1142(9) 0.6058(4) 0.074(3) Uani 1 1 d D . .
H11A H 0.6984 0.0559 0.6006 0.089 Uiso 1 1 calc R U .
H11B H 0.6454 0.1832 0.5847 0.089 Uiso 1 1 calc R U .
N4 N 0.4341(7) 0.0957(4) 0.5622(3) 0.0380(13) Uani 1 1 d D . .
H4 H 0.4335 0.1173 0.5136 0.046 Uiso 1 1 calc R U .
C12 C 0.1388(6) 0.0232(4) 0.5460(3) 0.0182(10) Uani 1 1 d . . .
C13 C 0.0736(6) -0.0790(4) 0.5559(3) 0.0187(10) Uani 1 1 d . . .
H13 H 0.1239 -0.1325 0.5940 0.022 Uiso 1 1 calc R U .
C14 C 0.0664(6) 0.1016(4) 0.4907(3) 0.0191(10) Uani 1 1 d . . .
H14 H 0.1126 0.1709 0.4846 0.023 Uiso 1 1 calc R U .
C15 C 0.1625(7) 0.6447(4) 1.0032(3) 0.0269(12) Uani 1 1 d . . .
N5 N 0.0298(7) 0.6243(4) 1.0556(3) 0.0394(13) Uani 1 1 d . . .
H5 H 0.0440 0.5642 1.0866 0.047 Uiso 1 1 calc R U .
C16 C -0.1394(9) 0.6981(6) 1.0639(4) 0.0440(16) Uani 1 1 d . . .
H16A H -0.1126 0.7529 1.0964 0.053 Uiso 1 1 calc R U .
H16B H -0.2440 0.6578 1.0878 0.053 Uiso 1 1 calc R U .
C17 C -0.1961(10) 0.7517(6) 0.9882(4) 0.0465(17) Uani 1 1 d . . .
H17A H -0.3020 0.8076 0.9937 0.056 Uiso 1 1 calc R U .
H17B H -0.2411 0.6979 0.9585 0.056 Uiso 1 1 calc R U .
C18 C -0.0269(9) 0.8041(5) 0.9458(4) 0.0356(14) Uani 1 1 d . . .
H18A H -0.0558 0.8220 0.8918 0.043 Uiso 1 1 calc R U .
H18B H -0.0071 0.8718 0.9663 0.043 Uiso 1 1 calc R U .
N6 N 0.1452(7) 0.7308(4) 0.9539(3) 0.0323(11) Uani 1 1 d . . .
H6A H 0.2431 0.7453 0.9239 0.039 Uiso 1 1 calc R U .
C19 C 0.3354(7) 0.5694(4) 1.0007(3) 0.0261(11) Uani 1 1 d . . .
C20 C 0.4176(8) 0.5240(5) 1.0681(3) 0.0288(12) Uani 1 1 d . . .
H20 H 0.3614 0.5404 1.1147 0.035 Uiso 1 1 calc R U .
C21 C 0.4193(7) 0.5448(4) 0.9332(3) 0.0258(11) Uani 1 1 d . . .
H21 H 0.3637 0.5758 0.8872 0.031 Uiso 1 1 calc R U .
Fe1 Fe 0.73684(9) 0.70992(5) 0.72919(4) 0.01393(19) Uani 1 1 d . . .
C22 C 0.8979(7) 0.6285(4) 0.8054(3) 0.0191(10) Uani 1 1 d . . .
N7 N 0.9870(7) 0.5766(4) 0.8505(3) 0.0288(10) Uani 1 1 d . . .
C23 C 0.6030(7) 0.5805(4) 0.7322(3) 0.0191(10) Uani 1 1 d . . .
N8 N 0.5302(7) 0.5022(4) 0.7364(3) 0.0309(11) Uani 1 1 d . . .
C24 C 0.8961(6) 0.6616(4) 0.6478(3) 0.0161(9) Uani 1 1 d . . .
N9 N 0.9773(6) 0.6360(3) 0.5947(2) 0.0231(9) Uani 1 1 d . . .
C25 C 0.5863(6) 0.7870(4) 0.6480(3) 0.0168(9) Uani 1 1 d . . .
N10 N 0.5119(6) 0.8300(3) 0.5953(2) 0.0238(9) Uani 1 1 d . . .
C26 C 0.8736(7) 0.8367(4) 0.7329(3) 0.0209(10) Uani 1 1 d . . .
N11 N 0.9524(7) 0.9112(4) 0.7378(3) 0.0312(11) Uani 1 1 d . . .
C27 C 0.5606(7) 0.7636(4) 0.8046(3) 0.0214(11) Uani 1 1 d . . .
N12 N 0.4576(7) 0.7978(4) 0.8483(3) 0.0320(11) Uani 1 1 d . . .
O1W O 0.3334(7) 0.9819(4) 0.9188(3) 0.0502(12) Uani 1 1 d D . .
H1WA H 0.438(6) 0.964(5) 0.942(4) 0.068 Uiso 1 1 d D U .
H1WB H 0.257(8) 1.035(4) 0.924(4) 0.068 Uiso 1 1 d D U .
O2W O -0.0079(8) 0.0691(4) 0.8415(3) 0.0549(13) Uani 1 1 d D . .
H2WA H -0.049(10) 0.119(5) 0.811(3) 0.063 Uiso 1 1 d D U .
H2WB H 0.084(7) 0.025(4) 0.847(4) 0.063 Uiso 1 1 d D U .
O3W O 0.6518(8) 0.1052(5) 0.9244(3) 0.0651(16) Uani 1 1 d D . .
H3WA H 0.623(10) 0.059(5) 0.959(3) 0.076 Uiso 1 1 d D U .
H3WB H 0.733(10) 0.105(6) 0.889(3) 0.076 Uiso 1 1 d D U .
O4W O 0.4902(11) 0.2777(6) 0.8077(5) 0.0316(18) Uani 0.5 1 d D . P
H4WA H 0.459(18) 0.314(12) 0.841(6) 0.063 Uiso 0.5 1 d D U P
H4WB H 0.582(12) 0.246(12) 0.789(8) 0.063 Uiso 0.5 1 d D U P

loop_
_atom_site_aniso_label
_atom_site_aniso_U_11
_atom_site_aniso_U_22
_atom_site_aniso_U_33
_atom_site_aniso_U_23
_atom_site_aniso_U_13
_atom_site_aniso_U_12
C1 0.018(2) 0.017(2) 0.019(2) -0.0026(18) 0.0015(19) -0.0067(17)
N1 0.020(2) 0.027(2) 0.017(2) -0.0038(17) 0.0005(16) -0.0097(17)
C2 0.029(3) 0.039(3) 0.019(3) -0.003(2) 0.008(2) -0.015(2)
C3 0.039(3) 0.043(3) 0.032(3) -0.003(3) 0.012(3) -0.027(3)
O1 0.059(11) 0.029(8) 0.072(12) -0.006(8) 0.003(9) -0.003(7)
C4 0.026(3) 0.057(4) 0.030(3) -0.013(3) 0.007(2) -0.028(3)
N2 0.021(2) 0.032(2) 0.022(2) -0.0071(18) 0.0039(17) -0.0158(18)
C5 0.013(2) 0.023(2) 0.016(2) -0.0018(19) 0.0031(18) -0.0047(18)
C6 0.020(2) 0.019(2) 0.020(2) -0.0031(19) -0.0009(19) -0.0097(18)
C7 0.017(2) 0.022(2) 0.020(2) -0.0083(19) 0.0035(19) -0.0067(18)
C8 0.021(2) 0.024(2) 0.022(3) 0.003(2) -0.005(2) -0.0120(19)
N3 0.024(2) 0.029(2) 0.017(2) 0.0032(17) -0.0029(17) -0.0128(18)
C9 0.034(3) 0.040(3) 0.020(3) -0.001(2) -0.008(2) -0.017(2)
C10 0.069(5) 0.143(9) 0.032(4) 0.015(5) -0.018(4) -0.080(6)
O2 0.058(10) 0.014(6) 0.066(11) -0.011(6) -0.029(9) 0.013(6)
C11 0.055(4) 0.137(8) 0.037(4) 0.021(4) -0.018(3) -0.074(5)
N4 0.030(2) 0.063(3) 0.022(2) 0.013(2) -0.010(2) -0.034(2)
C12 0.013(2) 0.022(2) 0.020(2) 0.0010(19) -0.0030(18) -0.0068(18)
C13 0.016(2) 0.020(2) 0.019(2) 0.0041(18) -0.0022(18) -0.0050(18)
C14 0.017(2) 0.018(2) 0.023(3) 0.0031(18) -0.0031(19) -0.0069(18)
C15 0.022(2) 0.029(3) 0.028(3) 0.003(2) -0.001(2) -0.006(2)
N5 0.029(3) 0.037(3) 0.047(3) 0.014(2) 0.010(2) 0.001(2)
C16 0.032(3) 0.050(4) 0.046(4) 0.005(3) 0.005(3) 0.000(3)
C17 0.036(3) 0.051(4) 0.048(4) 0.002(3) 0.002(3) 0.010(3)
C18 0.043(3) 0.027(3) 0.034(3) 0.006(2) -0.007(3) 0.003(2)
N6 0.027(2) 0.033(2) 0.034(3) 0.008(2) -0.002(2) -0.007(2)
C19 0.021(2) 0.028(3) 0.029(3) 0.000(2) 0.001(2) -0.002(2)
C20 0.022(2) 0.037(3) 0.026(3) 0.001(2) 0.003(2) -0.005(2)
C21 0.028(3) 0.028(3) 0.021(3) 0.002(2) -0.001(2) -0.005(2)
Fe1 0.0144(3) 0.0158(3) 0.0120(3) -0.0007(2) 0.0008(2) -0.0053(2)
C22 0.019(2) 0.020(2) 0.019(2) -0.0019(19) -0.0011(19) -0.0061(18)
N7 0.032(2) 0.030(2) 0.024(2) -0.0001(19) -0.006(2) -0.002(2)
C23 0.018(2) 0.025(2) 0.014(2) 0.0005(19) -0.0010(18) -0.0038(19)
N8 0.037(3) 0.031(2) 0.027(2) 0.0013(19) -0.007(2) -0.020(2)
C24 0.015(2) 0.015(2) 0.018(2) 0.0007(18) -0.0027(19) -0.0031(17)
N9 0.027(2) 0.025(2) 0.018(2) -0.0048(18) 0.0021(18) -0.0034(18)
C25 0.016(2) 0.017(2) 0.019(2) -0.0041(18) 0.0000(18) -0.0038(17)
N10 0.022(2) 0.025(2) 0.024(2) 0.0009(18) -0.0037(18) -0.0015(17)
C26 0.024(2) 0.026(2) 0.014(2) -0.0027(19) 0.0036(19) -0.009(2)
N11 0.037(3) 0.030(2) 0.030(3) -0.009(2) 0.009(2) -0.019(2)
C27 0.021(2) 0.022(2) 0.020(3) 0.004(2) 0.001(2) -0.0062(19)
N12 0.035(3) 0.031(2) 0.028(3) -0.001(2) 0.012(2) -0.004(2)
O1W 0.049(3) 0.049(3) 0.055(3) -0.016(3) 0.007(3) -0.007(2)
O2W 0.052(3) 0.047(3) 0.068(4) -0.014(3) -0.004(3) -0.005(2)
O3W 0.060(4) 0.080(4) 0.059(4) -0.014(3) 0.006(3) -0.023(3)
O4W 0.031(4) 0.022(4) 0.041(5) 0.008(3) -0.011(4) -0.009(3)

loop_
_atom_type_symbol
_atom_type_description
_atom_type_scat_dispersion_real
_atom_type_scat_dispersion_imag
_atom_type_scat_source
C C 0.0033 0.0016 'International Tables Vol C Tables 4.2.6.8 and 6.1.1.4'
H H 0.0000 0.0000 'International Tables Vol C Tables 4.2.6.8 and 6.1.1.4'
N N 0.0061 0.0033 'International Tables Vol C Tables 4.2.6.8 and 6.1.1.4'
O O 0.0106 0.0060 'International Tables Vol C Tables 4.2.6.8 and 6.1.1.4'
Fe Fe 0.3463 0.8444 'International Tables Vol C Tables 4.2.6.8 and 6.1.1.4'

loop_
_geom_angle_atom_site_label_1
_geom_angle_atom_site_label_2
_geom_angle_atom_site_label_3
_geom_angle
_geom_angle_site_symmetry_1
_geom_angle_site_symmetry_3
N1 C1 N2 122.7(4) . .
N1 C1 C5 119.2(4) . .
N2 C1 C5 118.2(4) . .
C1 N1 C2 122.9(4) . .
C1 N1 H1 118.5 . .
C2 N1 H1 118.5 . .
N1 C2 C3 109.6(4) . .
N1 C2 H2A 109.7 . .
C3 C2 H2A 109.7 . .
N1 C2 H2B 109.7 . .
C3 C2 H2B 109.7 . .
H2A C2 H2B 108.2 . .
O1 C3 C4 108.7(10) . .
O1 C3 C2 114.9(10) . .
C4 C3 C2 110.3(5) . .
O1 C3 H3 107.6 . .
C4 C3 H3 107.6 . .
C2 C3 H3 107.6 . .
C3 O1 H1A 109.5 . .
N2 C4 C3 109.8(5) . .
N2 C4 H4A 109.7 . .
C3 C4 H4A 109.7 . .
N2 C4 H4B 109.7 . .
C3 C4 H4B 109.7 . .
H4A C4 H4B 108.2 . .
C1 N2 C4 121.0(4) . .
C1 N2 H2C 119.5 . .
C4 N2 H2C 119.5 . .
C6 C5 C7 120.5(4) . .
C6 C5 C1 120.0(4) . .
C7 C5 C1 119.5(4) . .
C5 C6 C7 120.2(4) . 2_666
C5 C6 H6 119.9 . .
C7 C6 H6 119.9 2_666 .
C5 C7 C6 119.4(5) . 2_666
C5 C7 H7 120.3 . .
C6 C7 H7 120.3 2_666 .
N4 C8 N3 121.8(4) . .
N4 C8 C12 118.9(4) . .
N3 C8 C12 119.3(4) . .
C8 N3 C9 123.0(4) . .
C8 N3 H3A 118.5 . .
C9 N3 H3A 118.5 . .
N3 C9 C10 110.6(5) . .
N3 C9 H9A 109.5 . .
C10 C9 H9A 109.5 . .
N3 C9 H9B 109.5 . .
C10 C9 H9B 109.5 . .
H9A C9 H9B 108.1 . .
O2 C10 C11 95.5(10) . .
O2 C10 C9 109.7(11) . .
C11 C10 C9 117.9(7) . .
O2 C10 H10 110.9 . .
C11 C10 H10 110.9 . .
C9 C10 H10 110.9 . .
C10 O2 H2 109.5 . .
C10 C11 N4 113.4(6) . .
C10 C11 H11A 108.9 . .
N4 C11 H11A 108.9 . .
C10 C11 H11B 108.9 . .
N4 C11 H11B 108.9 . .
H11A C11 H11B 107.7 . .
C8 N4 C11 121.4(5) . .
C8 N4 H4 119.3 . .
C11 N4 H4 119.3 . .
C14 C12 C13 120.9(4) . .
C14 C12 C8 119.3(4) . .
C13 C12 C8 119.7(4) . .
C14 C13 C12 118.9(4) 2_556 .
C14 C13 H13 120.5 2_556 .
C12 C13 H13 120.5 . .
C12 C14 C13 120.1(4) . 2_556
C12 C14 H14 119.9 . .
C13 C14 H14 119.9 2_556 .
N6 C15 N5 121.5(5) . .
N6 C15 C19 119.1(5) . .
N5 C15 C19 119.4(5) . .
C15 N5 C16 122.3(5) . .
C15 N5 H5 118.9 . .
C16 N5 H5 118.9 . .
N5 C16 C17 109.0(6) . .
N5 C16 H16A 109.9 . .
C17 C16 H16A 109.9 . .
N5 C16 H16B 109.9 . .
C17 C16 H16B 109.9 . .
H16A C16 H16B 108.3 . .
C16 C17 C18 110.8(5) . .
C16 C17 H17A 109.5 . .
C18 C17 H17A 109.5 . .
C16 C17 H17B 109.5 . .
C18 C17 H17B 109.5 . .
H17A C17 H17B 108.1 . .
N6 C18 C17 110.4(5) . .
N6 C18 H18A 109.6 . .
C17 C18 H18A 109.6 . .
N6 C18 H18B 109.6 . .
C17 C18 H18B 109.6 . .
H18A C18 H18B 108.1 . .
C15 N6 C18 123.8(5) . .
C15 N6 H6A 118.1 . .
C18 N6 H6A 118.1 . .
C21 C19 C20 119.4(5) . .
C21 C19 C15 121.7(5) . .
C20 C19 C15 118.9(5) . .
C21 C20 C19 119.7(5) 2_667 .
C21 C20 H20 120.1 2_667 .
C19 C20 H20 120.1 . .
C20 C21 C19 120.9(5) 2_667 .
C20 C21 H21 119.6 2_667 .
C19 C21 H21 119.6 . .
C24 Fe1 C22 92.8(2) . .
C24 Fe1 C25 83.5(2) . .
C22 Fe1 C25 176.2(2) . .
C24 Fe1 C27 175.1(2) . .
C22 Fe1 C27 92.1(2) . .
C25 Fe1 C27 91.7(2) . .
C24 Fe1 C26 93.1(2) . .
C22 Fe1 C26 90.6(2) . .
C25 Fe1 C26 89.9(2) . .
C27 Fe1 C26 87.7(2) . .
C24 Fe1 C23 89.0(2) . .
C22 Fe1 C23 86.29(19) . .
C25 Fe1 C23 93.30(19) . .
C27 Fe1 C23 90.5(2) . .
C26 Fe1 C23 176.4(2) . .
N7 C22 Fe1 176.6(4) . .
N8 C23 Fe1 176.8(4) . .
N9 C24 Fe1 173.5(4) . .
N10 C25 Fe1 173.3(5) . .
N11 C26 Fe1 177.6(5) . .
N12 C27 Fe1 178.3(4) . .
H1WA O1W H1WB 127(4) . .
H2WA O2W H2WB 140(5) . .
H3WA O3W H3WB 133(5) . .
H4WA O4W H4WB 142(7) . .

loop_
_geom_bond_atom_site_label_1
_geom_bond_atom_site_label_2
_geom_bond_distance
_geom_bond_site_symmetry_2
C1 N1 1.299(6) .
C1 N2 1.311(6) .
C1 C5 1.480(6) .
N1 C2 1.470(6) .
N1 H1 0.8800 .
C2 C3 1.512(8) .
C2 H2A 0.9900 .
C2 H2B 0.9900 .
C3 O1 1.235(13) .
C3 C4 1.489(9) .
C3 H3 1.0000 .
O1 H1A 0.8400 .
C4 N2 1.474(6) .
C4 H4A 0.9900 .
C4 H4B 0.9900 .
N2 H2C 0.8800 .
C5 C6 1.388(7) .
C5 C7 1.392(6) .
C6 C7 1.394(6) 2_666
C6 H6 0.9500 .
C7 C6 1.394(6) 2_666
C7 H7 0.9500 .
C8 N4 1.305(6) .
C8 N3 1.315(6) .
C8 C12 1.475(6) .
N3 C9 1.465(6) .
N3 H3A 0.8800 .
C9 C10 1.481(8) .
C9 H9A 0.9900 .
C9 H9B 0.9900 .
C10 O2 1.373(16) .
C10 C11 1.381(10) .
C10 H10 1.0000 .
O2 H2 0.8400 .
C11 N4 1.463(7) .
C11 H11A 0.9900 .
C11 H11B 0.9900 .
N4 H4 0.8800 .
C12 C14 1.385(6) .
C12 C13 1.391(6) .
C13 C14 1.390(6) 2_556
C13 H13 0.9500 .
C14 C13 1.390(6) 2_556
C14 H14 0.9500 .
C15 N6 1.308(7) .
C15 N5 1.323(7) .
C15 C19 1.478(8) .
N5 C16 1.459(8) .
N5 H5 0.8800 .
C16 C17 1.490(9) .
C16 H16A 0.9900 .
C16 H16B 0.9900 .
C17 C18 1.548(9) .
C17 H17A 0.9900 .
C17 H17B 0.9900 .
C18 N6 1.458(7) .
C18 H18A 0.9900 .
C18 H18B 0.9900 .
N6 H6A 0.8800 .
C19 C21 1.384(8) .
C19 C20 1.394(7) .
C20 C21 1.378(8) 2_667
C20 H20 0.9500 .
C21 C20 1.378(8) 2_667
C21 H21 0.9500 .
Fe1 C24 1.933(5) .
Fe1 C22 1.940(5) .
Fe1 C25 1.941(5) .
Fe1 C27 1.945(6) .
Fe1 C26 1.946(5) .
Fe1 C23 1.949(5) .
C22 N7 1.143(6) .
C23 N8 1.144(6) .
C24 N9 1.158(7) .
C25 N10 1.149(6) .
C26 N11 1.145(6) .
C27 N12 1.146(7) .
O1W H1WA 0.866(19) .
O1W H1WB 0.832(19) .
O2W H2WA 0.827(19) .
O2W H2WB 0.817(19) .
O3W H3WA 0.832(19) .
O3W H3WB 0.85(2) .
O4W H4WA 0.81(2) .
O4W H4WB 0.81(2) .
